data_7228465
loop_
_publ_author_name
'Tahier, Tayyibah'
'Oliver, Clive L.'

_publ_section_title
;
 A Cd mixed-ligand MOF showing Ligand-Disorder Induced Breathing Behaviour
 at High Temperature and Stepwise, Selective Carbon Dioxide Adsorption at
 Low Temperature
;
_journal_name_full CrystEngComm
_journal_paper_doi 10.1039/C7CE00715A
_journal_year 2017
_chemical_formula_moiety 'C26 H21 Cd N4 O6'
_chemical_formula_sum 'C26 H21 Cd N4 O6'
_chemical_formula_weight 597.87
_space_group_crystal_system triclinic
_space_group_IT_number 2
_space_group_name_Hall '-P 1'
_space_group_name_H-M_alt 'P -1'
_symmetry_space_group_name_Hall '-P 1'
_symmetry_space_group_name_H-M 'P -1'
_atom_sites_solution_hydrogens geom
_audit_creation_method SHELXL-2016/6
_audit_update_record
;
2017-02-16 deposited with the CCDC.
2017-06-13 downloaded from the CCDC.
;
_cell_angle_alpha 101.807(2)
_cell_angle_beta 100.473(2)
_cell_angle_gamma 109.366(2)
_cell_formula_units_Z 2
_cell_length_a 10.2700(10)
_cell_length_b 10.9495(11)
_cell_length_c 13.9134(13)
_cell_measurement_temperature 298(2)
_cell_volume 1391.0(2)
_computing_structure_refinement 'SHELXL-2016/6 (Sheldrick, 2016)'
_diffrn_ambient_temperature 298(2)
_diffrn_measured_fraction_theta_full 0.996
_diffrn_measured_fraction_theta_max 0.981
_diffrn_radiation_type MoK\a
_diffrn_radiation_wavelength 0.71073
_diffrn_reflns_av_R_equivalents 0.0139
_diffrn_reflns_av_unetI/netI 0.0201
_diffrn_reflns_Laue_measured_fraction_full 0.996
_diffrn_reflns_Laue_measured_fraction_max 0.981
_diffrn_reflns_limit_h_max 14
_diffrn_reflns_limit_h_min -14
_diffrn_reflns_limit_k_max 15
_diffrn_reflns_limit_k_min -15
_diffrn_reflns_limit_l_max 19
_diffrn_reflns_limit_l_min -19
_diffrn_reflns_number 17445
_diffrn_reflns_point_group_measured_fraction_full 0.996
_diffrn_reflns_point_group_measured_fraction_max 0.981
_diffrn_reflns_theta_full 26.000
_diffrn_reflns_theta_max 30.849
_diffrn_reflns_theta_min 1.553
_exptl_absorpt_coefficient_mu 0.829
_exptl_crystal_density_diffrn 1.427
_exptl_crystal_F_000 602
_refine_diff_density_max 0.720
_refine_diff_density_min -0.289
_refine_diff_density_rms 0.055
_refine_ls_extinction_method none
_refine_ls_goodness_of_fit_ref 1.075
_refine_ls_hydrogen_treatment constr
_refine_ls_matrix_type full
_refine_ls_number_parameters 461
_refine_ls_number_reflns 8571
_refine_ls_number_restraints 8
_refine_ls_restrained_S_all 1.074
_refine_ls_R_factor_all 0.0235
_refine_ls_R_factor_gt 0.0219
_refine_ls_shift/su_max 0.003
_refine_ls_shift/su_mean 0.000
_refine_ls_structure_factor_coef Fsqd
_refine_ls_weighting_details 'w=1/[\s^2^(Fo^2^)+(0.0311P)^2^+0.2750P] where P=(Fo^2^+2Fc^2^)/3'
_refine_ls_weighting_scheme calc
_refine_ls_wR_factor_gt 0.0562
_refine_ls_wR_factor_ref 0.0570
_reflns_Friedel_coverage 0.000
_reflns_number_gt 8132
_reflns_number_total 8571
_reflns_threshold_expression 'I > 2\s(I)'
_cod_data_source_file c7ce00715a2.cif
_cod_data_source_block 298k_sq
_cod_database_code 7228465
_shelx_shelxl_version_number 2016/6
_shelx_space_group_comment
;
The symmetry employed for this shelxl refinement is uniquely defined
by the following loop, which should always be used as a source of
symmetry information in preference to the above space-group names.
They are only intended as comments.
;
_olex2_refinement_description
;
1. Fixed Uiso
 At 1.2 times of:
  All C(H) groups, All C(H,H) groups
2. Same fragment restrains
{C1A, C2A, C3A, C4A, C5A} sigma for 1-2: 0.02, 1-3: 0.04
as
{C1B, C2B, C3B, C4B, C5B}
3. Others
 Sof(C6B)=Sof(H6BA)=Sof(H6BB)=Sof(C1B)=Sof(H1B)=Sof(C2B)=Sof(H2B)=Sof(C3B)=
 Sof(C4B)=Sof(H4B)=Sof(C5B)=Sof(H5B)=Sof(C8B)=Sof(C11B)=Sof(H11B)=Sof(C12B)=
 Sof(H12B)=Sof(N2B)=Sof(C7B)=Sof(H7BA)=Sof(H7BB)=Sof(C9B)=Sof(H9B)=Sof(C10B)=
 Sof(H10B)=Sof(N1B)=1-FVAR(1)
 Sof(N2A)=Sof(N1A)=Sof(C1A)=Sof(H1A)=Sof(C2A)=Sof(H2A)=Sof(C3A)=Sof(C4A)=
 Sof(H4A)=Sof(C5A)=Sof(H5A)=Sof(C7A)=Sof(H7AA)=Sof(H7AB)=Sof(C8A)=Sof(C9A)=
 Sof(H9A)=Sof(C10A)=Sof(H10A)=Sof(C11A)=Sof(H11A)=Sof(C12A)=Sof(H12A)=Sof(C6A)=
 Sof(H6AA)=Sof(H6AB)=FVAR(1)
4.a Secondary CH2 refined with riding coordinates:
 C7A(H7AA,H7AB), C6C(H6CA,H6CB), C6B(H6BA,H6BB), C6A(H6AA,H6AB), C7B(H7BA,H7BB)
4.b Aromatic/amide H refined with riding coordinates:
 C1A(H1A), C2A(H2A), C4A(H4A), C5A(H5A), C9A(H9A), C10A(H10A), C11A(H11A),
 C12A(H12A), C1C(H1C), C2C(H2C), C4C(H4C), C5C(H5C), C2D(H2D), C4D(H4D),
 C6D(H6D), C1B(H1B), C2B(H2B), C4B(H4B), C5B(H5B), C11B(H11B), C12B(H12B),
 C9B(H9B), C10B(H10B)
;

loop_
_space_group_symop_operation_xyz
'x, y, z'
'-x, -y, -z'

loop_
_atom_site_label
_atom_site_type_symbol
_atom_site_fract_x
_atom_site_fract_y
_atom_site_fract_z
_atom_site_U_iso_or_equiv
_atom_site_adp_type
_atom_site_occupancy
_atom_site_site_symmetry_order
_atom_site_calc_flag
_atom_site_refinement_flags_posn
_atom_site_refinement_flags_occupancy
_atom_site_disorder_assembly
_atom_site_disorder_group
Cd01 Cd 0.86144(2) 0.70894(2) 0.17613(2) 0.02229(3) Uani 1 1 d . . . .
N2A N 0.8184(11) 0.7090(12) 1.0034(10) 0.0232(11) Uani 0.552(13) 1 d . P A 1
N1A N 0.9087(15) 0.7094(14) 0.3480(9) 0.049(3) Uani 0.552(13) 1 d . P A 1
C1A C 0.9920(10) 0.8323(5) 0.4243(5) 0.066(2) Uani 0.552(13) 1 d D P A 1
H1A H 1.033329 0.909427 0.404761 0.079 Uiso 0.552(13) 1 calc R P A 1
C2A C 1.0144(10) 0.8420(6) 0.5281(5) 0.071(3) Uani 0.552(13) 1 d D P A 1
H2A H 1.067545 0.926064 0.575270 0.085 Uiso 0.552(13) 1 calc R P A 1
C3A C 0.9624(9) 0.7353(10) 0.5622(7) 0.046(2) Uani 0.552(13) 1 d D P A 1
C4A C 0.9031(8) 0.6149(8) 0.4871(5) 0.0598(17) Uani 0.552(13) 1 d D P A 1
H4A H 0.875498 0.534507 0.504912 0.072 Uiso 0.552(13) 1 calc R P A 1
C5A C 0.8832(8) 0.6105(6) 0.3842(4) 0.0509(14) Uani 0.552(13) 1 d D P A 1
H5A H 0.847410 0.525266 0.337584 0.061 Uiso 0.552(13) 1 calc R P A 1
C7A C 0.8501(12) 0.7552(8) 0.7027(9) 0.0377(14) Uani 0.552(13) 1 d . P A 1
H7AA H 0.763454 0.691569 0.651502 0.045 Uiso 0.552(13) 1 calc R P A 1
H7AB H 0.852700 0.845115 0.704892 0.045 Uiso 0.552(13) 1 calc R P A 1
C8A C 0.8380(12) 0.7330(13) 0.8036(7) 0.043(3) Uani 0.552(13) 1 d . P A 1
C9A C 0.8609(11) 0.8502(9) 0.8815(6) 0.0271(10) Uani 0.552(13) 1 d . P A 1
H9A H 0.878140 0.933511 0.868740 0.033 Uiso 0.552(13) 1 calc R P A 1
C10A C 0.8560(12) 0.8338(11) 0.9844(8) 0.0261(12) Uani 0.552(13) 1 d . P A 1
H10A H 0.879151 0.910333 1.038206 0.031 Uiso 0.552(13) 1 calc R P A 1
C11A C 0.8172(9) 0.6012(10) 0.9316(6) 0.0307(11) Uani 0.552(13) 1 d . P A 1
H11A H 0.815893 0.523807 0.949839 0.037 Uiso 0.552(13) 1 calc R P A 1
C12A C 0.8179(10) 0.6056(10) 0.8286(10) 0.0350(11) Uani 0.552(13) 1 d . P A 1
H12A H 0.805825 0.528561 0.778887 0.042 Uiso 0.552(13) 1 calc R P A 1
N1C N 0.75766(12) 0.47170(11) 0.12292(9) 0.0287(2) Uani 1 1 d . . . .
C1C C 0.61757(16) 0.40249(14) 0.10138(14) 0.0384(3) Uani 1 1 d . . . .
H1C H 0.558645 0.450049 0.110880 0.046 Uiso 1 1 calc R . . .
C2C C 0.55463(16) 0.26246(14) 0.06534(14) 0.0390(3) Uani 1 1 d . . . .
H2C H 0.455881 0.218659 0.051769 0.047 Uiso 1 1 calc R . . .
C3C C 0.63834(14) 0.18802(12) 0.04958(10) 0.0269(2) Uani 1 1 d . . . .
C4C C 0.78400(16) 0.26081(15) 0.07201(13) 0.0384(3) Uani 1 1 d . . . .
H4C H 0.845305 0.215759 0.062985 0.046 Uiso 1 1 calc R . . .
C5C C 0.83922(16) 0.40017(14) 0.10777(14) 0.0384(3) Uani 1 1 d . . . .
H5C H 0.937684 0.446413 0.121973 0.046 Uiso 1 1 calc R . . .
C6C C 0.58022(15) 0.03598(13) 0.00827(11) 0.0301(3) Uani 1 1 d . . . .
H6CA H 0.630147 0.001233 0.055064 0.036 Uiso 1 1 calc R . . .
H6CB H 0.602424 0.013256 -0.056272 0.036 Uiso 1 1 calc R . . .
O1D O 0.77970(12) 0.88525(13) 0.20637(11) 0.0476(3) Uani 1 1 d . . . .
O2D O 0.60843(14) 0.68774(13) 0.18093(12) 0.0515(3) Uani 1 1 d . . . .
O3D O 0.10778(12) 0.68048(12) 0.17538(12) 0.0509(3) Uani 1 1 d . . . .
O4D O 0.08455(10) 0.87693(12) 0.20942(9) 0.0398(2) Uani 1 1 d . . . .
O5D O 0.50148(17) 1.29655(14) 0.32621(15) 0.0723(5) Uani 1 1 d . . . .
O6D O 0.71099(15) 1.29558(14) 0.33487(15) 0.0691(5) Uani 1 1 d . . . .
N1D N 0.58196(15) 1.23764(13) 0.31613(12) 0.0413(3) Uani 1 1 d . . . .
C1D C 0.55466(13) 0.88397(13) 0.22283(10) 0.0258(2) Uani 1 1 d . . . .
C2D C 0.40808(13) 0.81263(13) 0.20479(10) 0.0266(2) Uani 1 1 d . . . .
H2D H 0.370137 0.718843 0.180756 0.032 Uiso 1 1 calc R . . .
C3D C 0.31790(13) 0.88092(13) 0.22254(10) 0.0253(2) Uani 1 1 d . . . .
C4D C 0.37518(14) 1.02103(13) 0.26010(10) 0.0275(2) Uani 1 1 d . . . .
H4D H 0.316441 1.067855 0.272804 0.033 Uiso 1 1 calc R . . .
C5D C 0.52103(14) 1.08932(13) 0.27817(10) 0.0278(2) Uani 1 1 d . . . .
C6D C 0.61177(13) 1.02399(13) 0.25989(10) 0.0279(2) Uani 1 1 d . . . .
H6D H 0.709400 1.072699 0.272137 0.033 Uiso 1 1 calc R . . .
C7D C 0.65396(15) 0.81255(16) 0.20153(11) 0.0326(3) Uani 1 1 d . . . .
C8D C 0.15799(13) 0.80550(15) 0.20035(11) 0.0302(3) Uani 1 1 d . . . .
C6B C 0.9569(15) 0.7066(15) 0.6655(11) 0.062(3) Uani 0.448(13) 1 d . P A 2
H6BA H 0.965607 0.623730 0.674200 0.074 Uiso 0.448(13) 1 calc R P A 2
H6BB H 1.041240 0.782239 0.710303 0.074 Uiso 0.448(13) 1 calc R P A 2
C1B C 1.0095(10) 0.8060(14) 0.4208(8) 0.097(4) Uani 0.448(13) 1 d D P A 2
H1B H 1.073473 0.877110 0.405363 0.117 Uiso 0.448(13) 1 calc R P A 2
C2B C 1.0296(10) 0.8110(16) 0.5235(7) 0.121(6) Uani 0.448(13) 1 d D P A 2
H2B H 1.101092 0.884998 0.573206 0.145 Uiso 0.448(13) 1 calc R P A 2
C3B C 0.9448(14) 0.7082(13) 0.5502(8) 0.050(3) Uani 0.448(13) 1 d D P A 2
C4B C 0.833(2) 0.6102(10) 0.4743(7) 0.128(7) Uani 0.448(13) 1 d D P A 2
H4B H 0.770201 0.538428 0.489623 0.154 Uiso 0.448(13) 1 calc R P A 2
C5B C 0.8130(19) 0.6165(10) 0.3736(6) 0.106(5) Uani 0.448(13) 1 d D P A 2
H5B H 0.732703 0.554791 0.322325 0.127 Uiso 0.448(13) 1 calc R P A 2
C6A C 0.9717(9) 0.7426(11) 0.6687(8) 0.051(2) Uani 0.552(13) 1 d . P A 1
H6AA H 0.982649 0.661912 0.680744 0.061 Uiso 0.552(13) 1 calc R P A 1
H6AB H 1.057438 0.819316 0.710169 0.061 Uiso 0.552(13) 1 calc R P A 1
C8B C 0.8310(13) 0.7231(14) 0.8040(5) 0.036(3) Uani 0.448(13) 1 d . P A 2
C11B C 0.7904(18) 0.6102(18) 0.8254(14) 0.065(4) Uani 0.448(13) 1 d . P A 2
H11B H 0.759824 0.530953 0.772628 0.078 Uiso 0.448(13) 1 calc R P A 2
C12B C 0.7899(14) 0.6008(13) 0.9160(8) 0.050(3) Uani 0.448(13) 1 d . P A 2
H12B H 0.750215 0.515194 0.924200 0.060 Uiso 0.448(13) 1 calc R P A 2
N2B N 0.8432(14) 0.7074(17) 0.9994(13) 0.0270(17) Uani 0.448(13) 1 d . P A 2
C7B C 0.8233(15) 0.7165(12) 0.6918(12) 0.043(2) Uani 0.448(13) 1 d . P A 2
H7BA H 0.739986 0.638534 0.648499 0.051 Uiso 0.448(13) 1 calc R P A 2
H7BB H 0.812280 0.796705 0.678689 0.051 Uiso 0.448(13) 1 calc R P A 2
C9B C 0.8562(17) 0.8249(13) 0.8859(11) 0.043(2) Uani 0.448(13) 1 d . P A 2
H9B H 0.876357 0.910560 0.877193 0.052 Uiso 0.448(13) 1 calc R P A 2
C10B C 0.8546(19) 0.8137(15) 0.9719(12) 0.041(3) Uani 0.448(13) 1 d . P A 2
H10B H 0.862313 0.889306 1.021046 0.049 Uiso 0.448(13) 1 calc R P A 2
N1B N 0.9209(14) 0.7219(16) 0.3525(9) 0.0306(18) Uani 0.448(13) 1 d . P A 2

loop_
_atom_site_aniso_label
_atom_site_aniso_U_11
_atom_site_aniso_U_22
_atom_site_aniso_U_33
_atom_site_aniso_U_23
_atom_site_aniso_U_13
_atom_site_aniso_U_12
Cd01 0.02073(5) 0.02074(5) 0.02635(5) 0.00624(3) 0.00900(3) 0.00801(3)
N2A 0.022(3) 0.0269(15) 0.0248(16) 0.0062(11) 0.013(2) 0.012(2)
N1A 0.070(6) 0.035(3) 0.035(3) 0.002(2) 0.017(3) 0.013(3)
C1A 0.097(6) 0.033(2) 0.027(2) 0.0051(14) 0.010(3) -0.019(2)
C2A 0.091(6) 0.046(2) 0.029(2) -0.0025(17) 0.006(3) -0.018(2)
C3A 0.033(2) 0.065(4) 0.033(3) 0.006(2) 0.0111(16) 0.014(2)
C4A 0.101(4) 0.053(3) 0.039(3) 0.024(2) 0.026(3) 0.037(4)
C5A 0.088(4) 0.0304(18) 0.0314(18) 0.0091(14) 0.019(2) 0.017(2)
C7A 0.046(4) 0.047(3) 0.032(3) 0.020(3) 0.016(3) 0.024(3)
C8A 0.038(4) 0.049(4) 0.058(5) 0.027(3) 0.018(3) 0.026(3)
C9A 0.0412(19) 0.023(3) 0.0286(18) 0.0209(17) 0.0135(13) 0.0165(19)
C10A 0.040(2) 0.018(2) 0.022(3) 0.005(2) 0.0112(18) 0.0127(18)
C11A 0.043(2) 0.037(2) 0.0176(19) 0.0112(16) 0.010(2) 0.0200(17)
C12A 0.046(2) 0.039(2) 0.028(2) 0.0088(17) 0.0142(15) 0.0237(19)
N1C 0.0303(5) 0.0197(5) 0.0343(6) 0.0059(4) 0.0098(4) 0.0079(4)
C1C 0.0317(7) 0.0218(6) 0.0594(10) 0.0043(6) 0.0152(6) 0.0105(5)
C2C 0.0265(6) 0.0222(6) 0.0599(10) 0.0021(6) 0.0123(6) 0.0041(5)
C3C 0.0317(6) 0.0190(5) 0.0260(6) 0.0046(4) 0.0074(5) 0.0061(5)
C4C 0.0305(7) 0.0239(6) 0.0581(9) 0.0053(6) 0.0102(6) 0.0119(5)
C5C 0.0267(6) 0.0227(6) 0.0601(10) 0.0061(6) 0.0094(6) 0.0071(5)
C6C 0.0352(7) 0.0190(5) 0.0326(6) 0.0045(5) 0.0112(5) 0.0068(5)
O1D 0.0314(5) 0.0487(7) 0.0729(8) 0.0146(6) 0.0249(5) 0.0241(5)
O2D 0.0465(7) 0.0356(6) 0.0774(9) 0.0078(6) 0.0204(6) 0.0249(5)
O3D 0.0287(5) 0.0336(6) 0.0790(9) 0.0104(6) 0.0136(5) 0.0017(4)
O4D 0.0213(4) 0.0454(6) 0.0572(7) 0.0199(5) 0.0142(4) 0.0135(4)
O5D 0.0582(9) 0.0340(7) 0.1231(14) 0.0035(8) 0.0281(9) 0.0251(6)
O6D 0.0389(7) 0.0314(6) 0.1119(13) -0.0013(7) 0.0116(8) 0.0001(5)
N1D 0.0374(7) 0.0260(6) 0.0544(8) 0.0028(5) 0.0113(6) 0.0104(5)
C1D 0.0219(5) 0.0277(6) 0.0300(6) 0.0066(5) 0.0091(4) 0.0121(5)
C2D 0.0233(5) 0.0234(5) 0.0326(6) 0.0064(5) 0.0082(5) 0.0088(4)
C3D 0.0194(5) 0.0282(6) 0.0288(6) 0.0085(5) 0.0084(4) 0.0084(4)
C4D 0.0239(6) 0.0288(6) 0.0328(6) 0.0067(5) 0.0098(5) 0.0139(5)
C5D 0.0252(6) 0.0220(5) 0.0336(6) 0.0032(5) 0.0077(5) 0.0089(5)
C6D 0.0190(5) 0.0284(6) 0.0345(6) 0.0053(5) 0.0078(5) 0.0087(5)
C7D 0.0323(7) 0.0396(7) 0.0337(7) 0.0083(6) 0.0117(5) 0.0231(6)
C8D 0.0197(5) 0.0374(7) 0.0322(6) 0.0127(5) 0.0082(5) 0.0069(5)
C6B 0.094(7) 0.102(8) 0.043(4) 0.049(5) 0.046(5) 0.072(7)
C1B 0.029(3) 0.183(12) 0.057(5) 0.059(6) 0.007(3) 0.000(5)
C2B 0.029(3) 0.257(15) 0.043(4) 0.064(6) 0.002(3) 0.005(6)
C3B 0.087(7) 0.070(5) 0.025(3) 0.026(4) 0.029(4) 0.054(5)
C4B 0.227(16) 0.050(4) 0.037(3) 0.007(3) 0.041(7) -0.035(7)
C5B 0.163(12) 0.058(5) 0.035(3) 0.004(3) 0.031(5) -0.032(6)
C6A 0.036(2) 0.084(5) 0.034(2) 0.027(3) 0.0106(17) 0.020(3)
C8B 0.043(5) 0.068(7) 0.010(2) 0.016(3) 0.016(2) 0.029(4)
C11B 0.110(10) 0.067(5) 0.032(4) 0.009(3) 0.023(6) 0.053(6)
C12B 0.076(6) 0.031(2) 0.033(4) 0.009(2) -0.004(3) 0.019(3)
N2B 0.024(4) 0.039(2) 0.030(2) 0.0143(16) 0.018(2) 0.019(2)
C7B 0.043(4) 0.057(6) 0.031(3) 0.016(4) 0.010(3) 0.020(4)
C9B 0.052(3) 0.033(4) 0.059(4) 0.037(3) 0.017(2) 0.019(3)
C10B 0.054(4) 0.030(5) 0.030(4) -0.006(3) 0.006(2) 0.020(3)
N1B 0.036(3) 0.038(4) 0.021(3) 0.018(3) 0.013(2) 0.010(2)

loop_
_atom_type_symbol
_atom_type_description
_atom_type_scat_dispersion_real
_atom_type_scat_dispersion_imag
_atom_type_scat_source
C C 0.0033 0.0016 'International Tables Vol C Tables 4.2.6.8 and 6.1.1.4'
H H 0.0000 0.0000 'International Tables Vol C Tables 4.2.6.8 and 6.1.1.4'
Cd Cd -0.8075 1.2024 'International Tables Vol C Tables 4.2.6.8 and 6.1.1.4'
N N 0.0061 0.0033 'International Tables Vol C Tables 4.2.6.8 and 6.1.1.4'
O O 0.0106 0.0060 'International Tables Vol C Tables 4.2.6.8 and 6.1.1.4'

loop_
_geom_angle_atom_site_label_1
_geom_angle_atom_site_label_2
_geom_angle_atom_site_label_3
_geom_angle
_geom_angle_site_symmetry_1
_geom_angle_site_symmetry_3
N2A Cd01 O2D 92.7(2) 1_554 .
N2A Cd01 N2B 6.4(5) 1_554 1_554
N1A Cd01 N2A 178.9(4) . 1_554
N1A Cd01 O2D 88.3(3) . .
N1A Cd01 N2B 172.6(4) . 1_554
N1C Cd01 N2A 89.3(3) . 1_554
N1C Cd01 N1A 90.8(4) . .
N1C Cd01 O2D 83.60(4) . .
N1C Cd01 N2B 89.1(4) . 1_554
N1C Cd01 N1B 93.9(4) . .
O1D Cd01 N2A 87.3(3) . 1_554
O1D Cd01 N1A 93.3(3) . .
O1D Cd01 N1C 136.47(4) . .
O1D Cd01 O2D 53.28(4) . .
O1D Cd01 N2B 91.8(4) . 1_554
O1D Cd01 N1B 92.2(3) . .
O4D Cd01 N2A 89.1(3) 1_655 1_554
O4D Cd01 N1A 90.1(3) 1_655 .
O4D Cd01 N1C 137.83(4) 1_655 .
O4D Cd01 O1D 85.52(4) 1_655 .
O4D Cd01 O2D 138.56(4) 1_655 .
O4D Cd01 N2B 84.9(4) 1_655 1_554
O4D Cd01 N1B 86.8(3) 1_655 .
N2B Cd01 O2D 99.1(3) 1_554 .
N1B Cd01 O2D 90.2(3) . .
N1B Cd01 N2B 170.5(4) . 1_554
C10A N2A Cd01 116.9(8) . 1_556
C11A N2A Cd01 118.8(9) . 1_556
C11A N2A C10A 118.5(11) . .
C1A N1A Cd01 119.2(7) . .
C5A N1A Cd01 128.7(10) . .
C5A N1A C1A 111.6(9) . .
N1A C1A H1A 118.9 . .
C2A C1A N1A 122.2(6) . .
C2A C1A H1A 118.9 . .
C1A C2A H2A 118.8 . .
C3A C2A C1A 122.5(6) . .
C3A C2A H2A 118.8 . .
C2A C3A C4A 113.6(7) . .
C2A C3A C6A 124.3(8) . .
C4A C3A C6A 122.1(8) . .
C3A C4A H4A 119.4 . .
C3A C4A C5A 121.2(6) . .
C5A C4A H4A 119.4 . .
N1A C5A C4A 126.9(8) . .
N1A C5A H5A 116.5 . .
C4A C5A H5A 116.5 . .
H7AA C7A H7AB 107.2 . .
C8A C7A H7AA 107.9 . .
C8A C7A H7AB 107.9 . .
C6A C7A H7AA 107.9 . .
C6A C7A H7AB 107.9 . .
C6A C7A C8A 117.7(10) . .
C9A C8A C7A 115.2(9) . .
C9A C8A C12A 119.5(8) . .
C12A C8A C7A 125.1(9) . .
C8A C9A H9A 121.5 . .
C8A C9A C10A 117.0(8) . .
C10A C9A H9A 121.5 . .
N2A C10A C9A 122.6(10) . .
N2A C10A H10A 118.7 . .
C9A C10A H10A 118.7 . .
N2A C11A H11A 119.2 . .
N2A C11A C12A 121.6(10) . .
C12A C11A H11A 119.2 . .
C8A C12A H12A 120.5 . .
C11A C12A C8A 119.0(9) . .
C11A C12A H12A 120.5 . .
C1C N1C Cd01 122.84(9) . .
C1C N1C C5C 116.83(12) . .
C5C N1C Cd01 120.24(9) . .
N1C C1C H1C 118.4 . .
N1C C1C C2C 123.22(13) . .
C2C C1C H1C 118.4 . .
C1C C2C H2C 119.9 . .
C3C C2C C1C 120.21(13) . .
C3C C2C H2C 119.9 . .
C2C C3C C6C 124.34(12) . .
C4C C3C C2C 116.22(12) . .
C4C C3C C6C 119.43(12) . .
C3C C4C H4C 119.8 . .
C3C C4C C5C 120.43(13) . .
C5C C4C H4C 119.8 . .
N1C C5C C4C 123.09(13) . .
N1C C5C H5C 118.5 . .
C4C C5C H5C 118.5 . .
C3C C6C C6C 115.61(14) . 2_655
C3C C6C H6CA 108.4 . .
C3C C6C H6CB 108.4 . .
C6C C6C H6CA 108.4 2_655 .
C6C C6C H6CB 108.4 2_655 .
H6CA C6C H6CB 107.4 . .
C7D O1D Cd01 96.02(9) . .
C7D O2D Cd01 86.82(9) . .
C8D O4D Cd01 99.45(9) . 1_455
O5D N1D C5D 118.86(14) . .
O6D N1D O5D 123.09(14) . .
O6D N1D C5D 118.05(13) . .
C2D C1D C7D 121.44(12) . .
C6D C1D C2D 119.85(11) . .
C6D C1D C7D 118.71(12) . .
C1D C2D H2D 119.8 . .
C1D C2D C3D 120.44(12) . .
C3D C2D H2D 119.8 . .
C2D C3D C8D 121.17(12) . .
C4D C3D C2D 119.69(11) . .
C4D C3D C8D 119.13(11) . .
C3D C4D H4D 120.6 . .
C5D C4D C3D 118.73(11) . .
C5D C4D H4D 120.6 . .
C4D C5D N1D 119.03(12) . .
C6D C5D N1D 118.44(12) . .
C6D C5D C4D 122.52(12) . .
C1D C6D H6D 120.6 . .
C5D C6D C1D 118.75(12) . .
C5D C6D H6D 120.6 . .
O1D C7D C1D 116.88(13) . .
O2D C7D O1D 123.80(13) . .
O2D C7D C1D 119.32(13) . .
O3D C8D O4D 124.37(13) . .
O3D C8D C3D 119.44(13) . .
O4D C8D C3D 116.19(13) . .
H6BA C6B H6BB 108.4 . .
C3B C6B H6BA 110.0 . .
C3B C6B H6BB 110.0 . .
C7B C6B H6BA 110.0 . .
C7B C6B H6BB 110.0 . .
C7B C6B C3B 108.4(11) . .
C2B C1B H1B 116.7 . .
N1B C1B H1B 116.7 . .
N1B C1B C2B 126.6(10) . .
C1B C2B H2B 120.3 . .
C3B C2B C1B 119.4(9) . .
C3B C2B H2B 120.3 . .
C2B C3B C6B 123.0(10) . .
C2B C3B C4B 116.7(8) . .
C4B C3B C6B 119.7(9) . .
C3B C4B H4B 119.7 . .
C3B C4B C5B 120.7(8) . .
C5B C4B H4B 119.7 . .
C4B C5B H5B 121.3 . .
C4B C5B N1B 117.3(9) . .
N1B C5B H5B 121.3 . .
C3A C6A H6AA 108.4 . .
C3A C6A H6AB 108.4 . .
C7A C6A C3A 115.3(9) . .
C7A C6A H6AA 108.4 . .
C7A C6A H6AB 108.4 . .
H6AA C6A H6AB 107.5 . .
C11B C8B C7B 116.9(12) . .
C11B C8B C9B 110.3(11) . .
C9B C8B C7B 132.3(12) . .
C8B C11B H11B 118.3 . .
C8B C11B C12B 123.4(15) . .
C12B C11B H11B 118.3 . .
C11B C12B H12B 118.1 . .
C11B C12B N2B 123.8(15) . .
N2B C12B H12B 118.1 . .
C10B N2B C12B 108.8(16) . .
C6B C7B C8B 111.3(12) . .
C6B C7B H7BA 109.4 . .
C6B C7B H7BB 109.4 . .
C8B C7B H7BA 109.4 . .
C8B C7B H7BB 109.4 . .
H7BA C7B H7BB 108.0 . .
C8B C9B H9B 117.5 . .
C10B C9B C8B 124.9(12) . .
C10B C9B H9B 117.5 . .
N2B C10B H10B 117.2 . .
C9B C10B N2B 125.7(15) . .
C9B C10B H10B 117.2 . .
C1B N1B Cd01 130.2(9) . .
C1B N1B C5B 118.5(9) . .
C5B N1B Cd01 110.5(9) . .

loop_
_geom_bond_atom_site_label_1
_geom_bond_atom_site_label_2
_geom_bond_distance
_geom_bond_site_symmetry_2
Cd01 N2A 2.363(14) 1_554
Cd01 N1A 2.350(11) .
Cd01 N1C 2.3499(11) .
Cd01 O1D 2.3408(11) .
Cd01 O2D 2.5455(13) .
Cd01 O4D 2.3062(11) 1_655
Cd01 N2B 2.428(18) 1_554
Cd01 N1B 2.382(10) .
N2A C10A 1.386(16) .
N2A C11A 1.376(13) .
N1A C1A 1.411(15) .
N1A C5A 1.257(13) .
C1A H1A 0.9300 .
C1A C2A 1.397(7) .
C2A H2A 0.9300 .
C2A C3A 1.335(9) .
C3A C4A 1.368(10) .
C3A C6A 1.452(14) .
C4A H4A 0.9300 .
C4A C5A 1.397(7) .
C5A H5A 0.9300 .
C7A H7AA 0.9700 .
C7A H7AB 0.9700 .
C7A C8A 1.493(15) .
C7A C6A 1.450(17) .
C8A C9A 1.420(15) .
C8A C12A 1.464(16) .
C9A H9A 0.9300 .
C9A C10A 1.487(12) .
C10A H10A 0.9300 .
C11A H11A 0.9300 .
C11A C12A 1.445(14) .
C12A H12A 0.9300 .
N1C C1C 1.3271(18) .
N1C C5C 1.3383(18) .
C1C H1C 0.9300 .
C1C C2C 1.3894(19) .
C2C H2C 0.9300 .
C2C C3C 1.3826(19) .
C3C C4C 1.381(2) .
C3C C6C 1.5109(18) .
C4C H4C 0.9300 .
C4C C5C 1.382(2) .
C5C H5C 0.9300 .
C6C C6C 1.522(3) 2_655
C6C H6CA 0.9700 .
C6C H6CB 0.9700 .
O1D C7D 1.2532(19) .
O2D C7D 1.239(2) .
O3D C8D 1.2380(19) .
O4D C8D 1.2577(18) .
O5D N1D 1.2156(19) .
O6D N1D 1.215(2) .
N1D C5D 1.4706(18) .
C1D C2D 1.3936(17) .
C1D C6D 1.3895(18) .
C1D C7D 1.5110(17) .
C2D H2D 0.9300 .
C2D C3D 1.3946(17) .
C3D C4D 1.3907(18) .
C3D C8D 1.5120(17) .
C4D H4D 0.9300 .
C4D C5D 1.3818(18) .
C5D C6D 1.3779(17) .
C6D H6D 0.9300 .
C6B H6BA 0.9700 .
C6B H6BB 0.9700 .
C6B C3B 1.591(16) .
C6B C7B 1.51(2) .
C1B H1B 0.9300 .
C1B C2B 1.393(10) .
C1B N1B 1.162(19) .
C2B H2B 0.9300 .
C2B C3B 1.343(11) .
C3B C4B 1.363(11) .
C4B H4B 0.9300 .
C4B C5B 1.398(9) .
C5B H5B 0.9300 .
C5B N1B 1.433(16) .
C6A H6AA 0.9700 .
C6A H6AB 0.9700 .
C8B C11B 1.28(2) .
C8B C7B 1.535(17) .
C8B C9B 1.338(19) .
C11B H11B 0.9300 .
C11B C12B 1.29(2) .
C12B H12B 0.9300 .
C12B N2B 1.34(2) .
N2B C10B 1.27(2) .
C7B H7BA 0.9700 .
C7B H7BB 0.9700 .
C9B H9B 0.9300 .
C9B C10B 1.229(19) .
C10B H10B 0.9300 .

loop_
_geom_torsion_atom_site_label_1
_geom_torsion_atom_site_label_2
_geom_torsion_atom_site_label_3
_geom_torsion_atom_site_label_4
_geom_torsion
_geom_torsion_site_symmetry_1
_geom_torsion_site_symmetry_4
Cd01 N2A C10A C9A 168.2(8) 1_556 .
Cd01 N2A C11A C12A -168.5(6) 1_556 .
Cd01 N1A C1A C2A 174.6(8) . .
Cd01 N1A C5A C4A -174.8(6) . .
Cd01 N1C C1C C2C 176.90(13) . .
Cd01 N1C C5C C4C -176.91(13) . .
Cd01 O1D C7D O2D -3.10(18) . .
Cd01 O1D C7D C1D 176.65(10) . .
Cd01 O2D C7D O1D 2.84(17) . .
Cd01 O2D C7D C1D -176.90(12) . .
Cd01 O4D C8D O3D 2.85(18) 1_455 .
Cd01 O4D C8D C3D -176.84(10) 1_455 .
Cd01 N2B C10B C9B 175.0(15) 1_556 .
N2A C11A C12A C8A 7.6(13) . .
N1A C1A C2A C3A 2.1(17) . .
C1A N1A C5A C4A 13.6(15) . .
C1A C2A C3A C4A 8.4(15) . .
C1A C2A C3A C6A -174.1(10) . .
C2A C3A C4A C5A -8.3(12) . .
C2A C3A C6A C7A 92.2(12) . .
C3A C4A C5A N1A -3.5(13) . .
C4A C3A C6A C7A -90.4(12) . .
C5A N1A C1A C2A -12.8(16) . .
C7A C8A C9A C10A -177.4(9) . .
C7A C8A C12A C11A 176.0(9) . .
C8A C7A C6A C3A 166.9(9) . .
C8A C9A C10A N2A -5.7(16) . .
C9A C8A C12A C11A 2.0(14) . .
C10A N2A C11A C12A -15.9(15) . .
C11A N2A C10A C9A 15.1(17) . .
C12A C8A C9A C10A -2.8(14) . .
N1C C1C C2C C3C -0.4(3) . .
C1C N1C C5C C4C -0.3(2) . .
C1C C2C C3C C4C 0.3(2) . .
C1C C2C C3C C6C -178.44(15) . .
C2C C3C C4C C5C -0.2(2) . .
C2C C3C C6C C6C -4.8(2) . 2_655
C3C C4C C5C N1C 0.2(3) . .
C4C C3C C6C C6C 176.56(15) . 2_655
C5C N1C C1C C2C 0.4(3) . .
C6C C3C C4C C5C 178.59(15) . .
O5D N1D C5D C4D -3.3(2) . .
O5D N1D C5D C6D 175.32(17) . .
O6D N1D C5D C4D 177.53(17) . .
O6D N1D C5D C6D -3.9(2) . .
N1D C5D C6D C1D -179.21(13) . .
C1D C2D C3D C4D -1.1(2) . .
C1D C2D C3D C8D 178.11(12) . .
C2D C1D C6D C5D 0.1(2) . .
C2D C1D C7D O1D 170.30(13) . .
C2D C1D C7D O2D -9.9(2) . .
C2D C3D C4D C5D 0.5(2) . .
C2D C3D C8D O3D 7.0(2) . .
C2D C3D C8D O4D -173.26(13) . .
C3D C4D C5D N1D 178.90(13) . .
C3D C4D C5D C6D 0.4(2) . .
C4D C3D C8D O3D -173.78(14) . .
C4D C3D C8D O4D 5.93(19) . .
C4D C5D C6D C1D -0.7(2) . .
C6D C1D C2D C3D 0.8(2) . .
C6D C1D C7D O1D -8.8(2) . .
C6D C1D C7D O2D 170.93(14) . .
C7D C1D C2D C3D -178.35(12) . .
C7D C1D C6D C5D 179.23(12) . .
C8D C3D C4D C5D -178.68(12) . .
C6B C3B C4B C5B 174.0(12) . .
C1B C2B C3B C6B -178.4(13) . .
C1B C2B C3B C4B -7(2) . .
C2B C1B N1B Cd01 174.1(11) . .
C2B C1B N1B C5B 5(2) . .
C2B C3B C4B C5B 2(2) . .
C3B C6B C7B C8B -177.0(10) . .
C3B C4B C5B N1B 5.8(19) . .
C4B C5B N1B Cd01 179.6(9) . .
C4B C5B N1B C1B -9.4(19) . .
C6A C3A C4A C5A 174.1(8) . .
C6A C7A C8A C9A 110.6(10) . .
C6A C7A C8A C12A -63.6(13) . .
C8B C11B C12B N2B -6(2) . .
C8B C9B C10B N2B 7(3) . .
C11B C8B C7B C6B -85.3(14) . .
C11B C8B C9B C10B 7(2) . .
C11B C12B N2B Cd01 -176.9(10) . 1_556
C11B C12B N2B C10B 18.2(19) . .
C12B N2B C10B C9B -19(2) . .
C7B C6B C3B C2B 112.0(15) . .
C7B C6B C3B C4B -59.6(18) . .
C7B C8B C11B C12B -179.2(13) . .
C7B C8B C9B C10B 177.6(16) . .
C9B C8B C11B C12B -7(2) . .
C9B C8B C7B C6B 104.3(17) . .
N1B C1B C2B C3B 3(2) . .
